data_4505666
loop_
_publ_author_name
'Price, Christopher P.'
'Grzesiak, Adam L.'
'Kampf, Jeff W.'
'Matzger, Adam J.'

_publ_section_title
;
 Maize 1:&#x2009; A Trimorphic Azo Pigment
;
_journal_issue 6
_journal_name_full 'Crystal Growth &amp; Design'
_journal_page_first 1021
_journal_paper_doi 10.1021/cg025610k
_journal_volume 3
_journal_year 2003
_chemical_formula_sum 'C17 H16 Cl N3 O2'
_chemical_formula_weight 329.78
_chemical_name_systematic
;
 ?
;
_space_group_IT_number 2
_symmetry_cell_setting triclinic
_symmetry_space_group_name_Hall '-P 1'
_symmetry_space_group_name_H-M 'P -1'
_atom_sites_solution_hydrogens geom
_atom_sites_solution_primary direct
_atom_sites_solution_secondary difmap
_audit_creation_method SHELXL-97
_cell_angle_alpha 106.184(5)
_cell_angle_beta 102.148(6)
_cell_angle_gamma 100.392(6)
_cell_formula_units_Z 4
_cell_length_a 8.338(3)
_cell_length_b 14.312(5)
_cell_length_c 14.950(5)
_cell_measurement_reflns_used 899
_cell_measurement_temperature 293(2)
_cell_measurement_theta_max 22.946
_cell_measurement_theta_min 2.584
_cell_volume 1619.8(10)
_computing_cell_refinement 'Bruker SMART'
_computing_data_collection 'Bruker SMART'
_computing_data_reduction 'Bruker SHELXTL'
_computing_molecular_graphics 'Bruker SHELXTL'
_computing_publication_material 'Bruker SHELXTL'
_computing_structure_refinement 'Bruker SHELXTL'
_computing_structure_solution 'Bruker SHELXTL'
_diffrn_ambient_temperature 293(2)
_diffrn_detector_area_resol_mean 0.90
_diffrn_measured_fraction_theta_full 0.991
_diffrn_measured_fraction_theta_max 0.991
_diffrn_measurement_device_type 'CCD area detector'
_diffrn_measurement_method 'phi and omega scans'
_diffrn_radiation_monochromator graphite
_diffrn_radiation_source 'fine-focus sealed tube'
_diffrn_radiation_type MoK\a
_diffrn_radiation_wavelength 0.71073
_diffrn_reflns_av_R_equivalents 0.0394
_diffrn_reflns_av_sigmaI/netI 0.0167
_diffrn_reflns_limit_h_max 8
_diffrn_reflns_limit_h_min -9
_diffrn_reflns_limit_k_max 15
_diffrn_reflns_limit_k_min -15
_diffrn_reflns_limit_l_max 16
_diffrn_reflns_limit_l_min -16
_diffrn_reflns_number 12856
_diffrn_reflns_theta_full 23.33
_diffrn_reflns_theta_max 23.33
_diffrn_reflns_theta_min 2.45
_exptl_absorpt_coefficient_mu 0.249
_exptl_absorpt_correction_T_max 0.930
_exptl_absorpt_correction_T_min 0.356
_exptl_absorpt_correction_type multi-scan
_exptl_absorpt_process_details 'Blessing, Acta Cryst. (1995) A51 33-38.'
_exptl_crystal_colour yellow
_exptl_crystal_density_diffrn 1.352
_exptl_crystal_density_method 'not measured'
_exptl_crystal_description Plate
_exptl_crystal_F_000 688
_exptl_crystal_size_max .08
_exptl_crystal_size_mid 0.35
_exptl_crystal_size_min 0.44
_refine_diff_density_max 0.366
_refine_diff_density_min -0.316
_refine_diff_density_rms 0.053
_refine_ls_extinction_method none
_refine_ls_goodness_of_fit_ref 1.052
_refine_ls_hydrogen_treatment mixed
_refine_ls_matrix_type full
_refine_ls_number_parameters 419
_refine_ls_number_reflns 4651
_refine_ls_number_restraints 0
_refine_ls_restrained_S_all 1.052
_refine_ls_R_factor_all 0.0848
_refine_ls_R_factor_gt 0.0632
_refine_ls_shift/su_max 0.000
_refine_ls_shift/su_mean 0.000
_refine_ls_structure_factor_coef Fsqd
_refine_ls_weighting_details 'calc w=1/[\s^2^(Fo^2^)+(0.1012P)^2^+1.1875P] where P=(Fo^2^+2Fc^2^)/3'
_refine_ls_weighting_scheme calc
_refine_ls_wR_factor_gt 0.1857
_refine_ls_wR_factor_ref 0.2016
_reflns_number_gt 3202
_reflns_number_total 4651
_reflns_threshold_expression >2sigma(I)
_cod_data_source_file cg025610ksi20021120_063849.cif
_cod_data_source_block formIII
_cod_depositor_comments
;
The following automatic conversions were performed:

'_symmetry_cell_setting' value 'Triclinic' changed to 'triclinic'
according to /home/saulius/struct/CIF-dictionaries/cif_core.dic
dictionary named 'cif_core.dic' version 2.4.1 from 2010-06-29.

Automatic conversion script
Id: cif_fix_values 1715 2011-07-08 13:25:40Z adriana 
;
_cod_original_cell_volume 1619.9(10)
_cod_original_sg_symbol_H-M P-1
_cod_database_code 4505666

loop_
_symmetry_equiv_pos_as_xyz
'x, y, z'
'-x, -y, -z'

loop_
_atom_site_label
_atom_site_type_symbol
_atom_site_fract_x
_atom_site_fract_y
_atom_site_fract_z
_atom_site_U_iso_or_equiv
_atom_site_adp_type
_atom_site_occupancy
_atom_site_symmetry_multiplicity
_atom_site_calc_flag
_atom_site_refinement_flags
Cl1 Cl 0.28483(14) 0.86674(9) 0.27558(8) 0.0856(4) Uani 1 1 d .
Cl2 Cl 0.11540(15) 0.38068(10) 0.12338(8) 0.0877(4) Uani 1 1 d .
O1 O 0.2053(3) 0.8787(2) 0.51918(18) 0.0676(7) Uani 1 1 d .
O2 O -0.2259(3) 0.8788(2) 0.6210(2) 0.0825(8) Uani 1 1 d .
O3 O 0.0296(3) 0.3752(2) 0.36115(17) 0.0659(7) Uani 1 1 d .
O4 O -0.4062(3) 0.3585(3) 0.4590(2) 0.0892(9) Uani 1 1 d .
N1 N -0.0013(4) 0.8732(2) 0.3621(2) 0.0564(7) Uani 1 1 d .
H1A H 0.1009 0.8766 0.3918 0.068 Uiso 1 1 calc R
N2 N -0.1176(4) 0.8739(2) 0.4082(2) 0.0567(7) Uani 1 1 d .
N3 N 0.0992(3) 0.8812(2) 0.6481(2) 0.0570(7) Uani 1 1 d .
H3A H 0.0063 0.8787 0.6647 0.068 Uiso 1 1 calc R
N4 N -0.1759(4) 0.3702(2) 0.2055(2) 0.0584(7) Uani 1 1 d .
H4A H -0.0741 0.3726 0.2349 0.070 Uiso 1 1 calc R
N5 N -0.2954(4) 0.3644(2) 0.2495(2) 0.0593(8) Uani 1 1 d .
N6 N -0.0760(3) 0.3717(2) 0.4882(2) 0.0558(7) Uani 1 1 d .
H6A H -0.1690 0.3685 0.5048 0.067 Uiso 1 1 calc R
C1 C 0.0814(5) 0.8633(3) 0.2158(3) 0.0657(10) Uani 1 1 d .
C2 C 0.0435(7) 0.8555(3) 0.1184(3) 0.0839(13) Uani 1 1 d .
H2B H 0.1270 0.8525 0.0859 0.101 Uiso 1 1 calc R
C3 C -0.1171(7) 0.8524(4) 0.0710(3) 0.0943(15) Uani 1 1 d .
H3B H -0.1427 0.8476 0.0060 0.113 Uiso 1 1 calc R
C4 C -0.2411(6) 0.8564(3) 0.1183(3) 0.0867(13) Uani 1 1 d .
H4B H -0.3500 0.8543 0.0849 0.104 Uiso 1 1 calc R
C5 C -0.2066(5) 0.8634(3) 0.2148(3) 0.0711(11) Uani 1 1 d .
H5B H -0.2914 0.8658 0.2463 0.085 Uiso 1 1 calc R
C6 C -0.0412(5) 0.8669(3) 0.2648(3) 0.0577(9) Uani 1 1 d .
C7 C -0.0862(4) 0.8764(2) 0.4981(2) 0.0517(8) Uani 1 1 d .
C8 C 0.0863(4) 0.8786(3) 0.5563(2) 0.0527(8) Uani 1 1 d .
C9 C 0.2440(4) 0.8875(3) 0.7219(2) 0.0552(9) Uani 1 1 d .
C10 C 0.4063(5) 0.9008(3) 0.7097(3) 0.0655(10) Uani 1 1 d .
H10A H 0.4239 0.9036 0.6510 0.079 Uiso 1 1 calc R
C11 C 0.5411(5) 0.9099(3) 0.7860(3) 0.0799(12) Uani 1 1 d .
H11A H 0.6505 0.9204 0.7789 0.096 Uiso 1 1 calc R
C12 C 0.5161(6) 0.9036(4) 0.8720(3) 0.0843(13) Uani 1 1 d .
H12A H 0.6073 0.9084 0.9226 0.101 Uiso 1 1 calc R
C13 C 0.3550(6) 0.8902(3) 0.8827(3) 0.0725(11) Uani 1 1 d .
H13A H 0.3391 0.8868 0.9416 0.087 Uiso 1 1 calc R
C14 C 0.2165(5) 0.8814(3) 0.8099(3) 0.0629(10) Uani 1 1 d .
C15 C 0.0413(5) 0.8682(3) 0.8246(3) 0.0781(12) Uani 1 1 d .
H15A H 0.0464 0.8626 0.8876 0.117 Uiso 1 1 calc R
H15B H -0.0333 0.8082 0.7759 0.117 Uiso 1 1 calc R
H15C H -0.0007 0.9252 0.8196 0.117 Uiso 1 1 calc R
C16 C -0.2351(5) 0.8762(3) 0.5365(3) 0.0637(10) Uani 1 1 d .
C17 C -0.4012(5) 0.8731(4) 0.4716(3) 0.0790(12) Uani 1 1 d .
H17A H -0.4901 0.8596 0.5015 0.119 Uiso 1 1 calc R
H17B H -0.4244 0.8210 0.4106 0.119 Uiso 1 1 calc R
H17C H -0.3955 0.9368 0.4613 0.119 Uiso 1 1 calc R
C18 C -0.0888(5) 0.3772(3) 0.0635(3) 0.0702(11) Uani 1 1 d .
C19 C -0.1232(7) 0.3786(4) -0.0301(3) 0.0862(13) Uani 1 1 d .
H19A H -0.0374 0.3804 -0.0610 0.103 Uiso 1 1 calc R
C20 C -0.2837(7) 0.3772(4) -0.0783(3) 0.0996(16) Uani 1 1 d .
H20A H -0.3070 0.3786 -0.1414 0.119 Uiso 1 1 calc R
C21 C -0.4096(7) 0.3738(4) -0.0318(3) 0.0978(15) Uani 1 1 d .
H21A H -0.5184 0.3730 -0.0641 0.117 Uiso 1 1 calc R
C22 C -0.3776(6) 0.3714(4) 0.0616(3) 0.0837(13) Uani 1 1 d .
H22A H -0.4640 0.3691 0.0921 0.100 Uiso 1 1 calc R
C23 C -0.2140(5) 0.3725(3) 0.1105(3) 0.0605(9) Uani 1 1 d .
C24 C -0.2633(4) 0.3640(3) 0.3390(3) 0.0541(8) Uani 1 1 d .
C25 C -0.0896(4) 0.3709(2) 0.3980(2) 0.0509(8) Uani 1 1 d .
C26 C 0.0675(4) 0.3770(3) 0.5618(2) 0.0546(9) Uani 1 1 d .
C27 C 0.2277(5) 0.3805(3) 0.5459(3) 0.0646(10) Uani 1 1 d .
H27A H 0.2433 0.3800 0.4860 0.077 Uiso 1 1 calc R
C28 C 0.3619(5) 0.3847(3) 0.6197(3) 0.0758(11) Uani 1 1 d .
H28A H 0.4686 0.3869 0.6095 0.091 Uiso 1 1 calc R
C29 C 0.3388(6) 0.3857(3) 0.7088(3) 0.0817(12) Uani 1 1 d .
H29A H 0.4302 0.3891 0.7586 0.098 Uiso 1 1 calc R
C30 C 0.1822(6) 0.3816(3) 0.7238(3) 0.0731(11) Uani 1 1 d .
H30A H 0.1689 0.3814 0.7839 0.088 Uiso 1 1 calc R
C31 C 0.0405(5) 0.3777(3) 0.6515(3) 0.0615(9) Uani 1 1 d .
C32 C -0.1281(5) 0.3750(3) 0.6698(3) 0.0767(12) Uani 1 1 d .
H32A H -0.1200 0.3769 0.7354 0.115 Uiso 1 1 calc R
H32B H -0.2084 0.3142 0.6260 0.115 Uiso 1 1 calc R
H32C H -0.1649 0.4320 0.6600 0.115 Uiso 1 1 calc R
C33 C -0.4153(5) 0.3570(3) 0.3754(3) 0.0708(11) Uani 1 1 d .
C34 C -0.5826(5) 0.3478(4) 0.3088(4) 0.0952(15) Uani 1 1 d .
H34A H -0.6723 0.3200 0.3323 0.143 Uiso 1 1 calc R
H34B H -0.5920 0.3044 0.2451 0.143 Uiso 1 1 calc R
H34C H -0.5910 0.4131 0.3064 0.143 Uiso 1 1 calc R

loop_
_atom_site_aniso_label
_atom_site_aniso_U_11
_atom_site_aniso_U_22
_atom_site_aniso_U_33
_atom_site_aniso_U_23
_atom_site_aniso_U_13
_atom_site_aniso_U_12
Cl1 0.0715(7) 0.1184(9) 0.0827(8) 0.0452(7) 0.0328(6) 0.0297(6)
Cl2 0.0764(7) 0.1246(10) 0.0742(7) 0.0413(7) 0.0300(6) 0.0309(6)
O1 0.0458(14) 0.101(2) 0.0630(16) 0.0317(14) 0.0214(12) 0.0207(13)
O2 0.0610(17) 0.125(2) 0.075(2) 0.0404(17) 0.0339(15) 0.0279(16)
O3 0.0491(14) 0.098(2) 0.0574(15) 0.0300(13) 0.0211(12) 0.0217(13)
O4 0.0592(17) 0.147(3) 0.073(2) 0.0468(19) 0.0289(15) 0.0255(17)
N1 0.0493(17) 0.0689(19) 0.0522(18) 0.0210(14) 0.0163(14) 0.0133(14)
N2 0.0505(17) 0.0601(18) 0.0601(19) 0.0206(15) 0.0178(15) 0.0114(13)
N3 0.0464(16) 0.075(2) 0.0531(18) 0.0234(15) 0.0178(14) 0.0157(14)
N4 0.0561(18) 0.0680(19) 0.0502(17) 0.0206(14) 0.0142(14) 0.0126(14)
N5 0.0572(18) 0.0663(19) 0.0556(19) 0.0218(15) 0.0170(15) 0.0142(14)
N6 0.0461(16) 0.073(2) 0.0490(17) 0.0218(14) 0.0161(13) 0.0120(14)
C1 0.073(3) 0.070(2) 0.060(2) 0.0251(19) 0.022(2) 0.021(2)
C2 0.106(4) 0.093(3) 0.065(3) 0.031(2) 0.035(3) 0.035(3)
C3 0.126(4) 0.108(4) 0.057(3) 0.029(3) 0.028(3) 0.041(3)
C4 0.084(3) 0.095(3) 0.069(3) 0.029(2) -0.006(2) 0.024(3)
C5 0.070(3) 0.073(3) 0.070(3) 0.027(2) 0.016(2) 0.015(2)
C6 0.060(2) 0.056(2) 0.053(2) 0.0184(16) 0.0103(18) 0.0122(17)
C7 0.0450(19) 0.057(2) 0.054(2) 0.0200(16) 0.0138(16) 0.0121(15)
C8 0.0452(19) 0.058(2) 0.056(2) 0.0188(17) 0.0165(17) 0.0116(15)
C9 0.058(2) 0.058(2) 0.050(2) 0.0210(16) 0.0168(17) 0.0108(16)
C10 0.063(2) 0.079(3) 0.056(2) 0.0278(19) 0.0167(19) 0.0123(19)
C11 0.062(3) 0.100(3) 0.074(3) 0.028(2) 0.015(2) 0.015(2)
C12 0.078(3) 0.104(3) 0.065(3) 0.033(2) 0.006(2) 0.020(3)
C13 0.084(3) 0.086(3) 0.050(2) 0.028(2) 0.015(2) 0.021(2)
C14 0.077(3) 0.063(2) 0.050(2) 0.0189(17) 0.0203(19) 0.0167(19)
C15 0.080(3) 0.099(3) 0.068(3) 0.034(2) 0.037(2) 0.022(2)
C16 0.051(2) 0.075(3) 0.068(3) 0.024(2) 0.0242(19) 0.0138(18)
C17 0.052(2) 0.102(3) 0.089(3) 0.035(3) 0.023(2) 0.024(2)
C18 0.080(3) 0.076(3) 0.056(2) 0.025(2) 0.018(2) 0.019(2)
C19 0.105(4) 0.107(3) 0.052(2) 0.034(2) 0.024(2) 0.023(3)
C20 0.106(4) 0.136(4) 0.057(3) 0.046(3) 0.012(3) 0.021(3)
C21 0.087(3) 0.128(4) 0.070(3) 0.046(3) -0.006(3) 0.021(3)
C22 0.073(3) 0.107(3) 0.069(3) 0.035(2) 0.011(2) 0.017(2)
C23 0.067(2) 0.062(2) 0.047(2) 0.0181(17) 0.0104(18) 0.0099(18)
C24 0.047(2) 0.062(2) 0.053(2) 0.0185(17) 0.0161(16) 0.0115(16)
C25 0.0454(19) 0.057(2) 0.053(2) 0.0178(16) 0.0186(16) 0.0128(15)
C26 0.058(2) 0.056(2) 0.047(2) 0.0165(16) 0.0132(17) 0.0136(16)
C27 0.063(2) 0.075(3) 0.054(2) 0.0211(19) 0.0124(18) 0.0179(19)
C28 0.060(2) 0.093(3) 0.073(3) 0.027(2) 0.010(2) 0.026(2)
C29 0.074(3) 0.100(3) 0.066(3) 0.028(2) 0.006(2) 0.025(2)
C30 0.092(3) 0.081(3) 0.047(2) 0.0251(19) 0.014(2) 0.021(2)
C31 0.073(3) 0.059(2) 0.055(2) 0.0204(17) 0.0238(19) 0.0118(18)
C32 0.081(3) 0.089(3) 0.068(3) 0.030(2) 0.035(2) 0.014(2)
C33 0.046(2) 0.091(3) 0.075(3) 0.027(2) 0.019(2) 0.0147(19)
C34 0.051(2) 0.140(4) 0.096(3) 0.041(3) 0.021(2) 0.025(3)

loop_
_atom_type_symbol
_atom_type_description
_atom_type_scat_dispersion_real
_atom_type_scat_dispersion_imag
_atom_type_scat_source
C C 0.0033 0.0016 'International Tables Vol C Tables 4.2.6.8 and 6.1.1.4'
H H 0.0000 0.0000 'International Tables Vol C Tables 4.2.6.8 and 6.1.1.4'
N N 0.0061 0.0033 'International Tables Vol C Tables 4.2.6.8 and 6.1.1.4'
O O 0.0106 0.0060 'International Tables Vol C Tables 4.2.6.8 and 6.1.1.4'
Cl Cl 0.1484 0.1585 'International Tables Vol C Tables 4.2.6.8 and 6.1.1.4'

loop_
_geom_angle_atom_site_label_1
_geom_angle_atom_site_label_2
_geom_angle_atom_site_label_3
_geom_angle
N2 N1 C6 120.6(3)
C7 N2 N1 122.2(3)
C8 N3 C9 129.5(3)
N5 N4 C23 119.9(3)
N4 N5 C24 121.4(3)
C25 N6 C26 130.3(3)
C6 C1 C2 121.0(4)
C6 C1 Cl1 119.6(3)
C2 C1 Cl1 119.3(3)
C3 C2 C1 119.5(4)
C2 C3 C4 120.6(4)
C3 C4 C5 120.9(4)
C4 C5 C6 119.2(4)
C1 C6 N1 120.2(3)
C1 C6 C5 118.8(3)
N1 C6 C5 121.0(3)
N2 C7 C16 113.6(3)
N2 C7 C8 122.8(3)
C16 C7 C8 123.6(3)
O1 C8 N3 124.2(3)
O1 C8 C7 119.9(3)
N3 C8 C7 115.9(3)
C10 C9 C14 120.6(3)
C10 C9 N3 122.5(3)
C14 C9 N3 116.8(3)
C11 C10 C9 119.1(4)
C12 C11 C10 120.9(4)
C11 C12 C13 119.2(4)
C14 C13 C12 122.5(4)
C13 C14 C9 117.6(4)
C13 C14 C15 121.1(4)
C9 C14 C15 121.3(3)
O2 C16 C7 121.5(3)
O2 C16 C17 119.4(3)
C7 C16 C17 119.0(4)
C19 C18 C23 121.2(4)
C19 C18 Cl2 119.5(4)
C23 C18 Cl2 119.3(3)
C20 C19 C18 120.3(5)
C19 C20 C21 119.2(4)
C20 C21 C22 121.2(4)
C21 C22 C23 119.6(4)
C18 C23 C22 118.5(4)
C18 C23 N4 120.0(3)
C22 C23 N4 121.4(4)
N5 C24 C33 113.0(3)
N5 C24 C25 123.0(3)
C33 C24 C25 123.9(3)
O3 C25 N6 124.4(3)
O3 C25 C24 119.5(3)
N6 C25 C24 116.2(3)
C27 C26 C31 121.4(3)
C27 C26 N6 122.0(3)
C31 C26 N6 116.5(3)
C28 C27 C26 119.4(4)
C27 C28 C29 120.3(4)
C30 C29 C28 120.1(4)
C29 C30 C31 122.3(4)
C26 C31 C30 116.4(4)
C26 C31 C32 122.1(3)
C30 C31 C32 121.4(3)
O4 C33 C24 121.3(3)
O4 C33 C34 119.7(4)
C24 C33 C34 119.0(4)

loop_
_geom_bond_atom_site_label_1
_geom_bond_atom_site_label_2
_geom_bond_distance
Cl1 C1 1.728(4)
Cl2 C18 1.734(4)
O1 C8 1.235(4)
O2 C16 1.239(5)
O3 C25 1.233(4)
O4 C33 1.230(5)
N1 N2 1.303(4)
N1 C6 1.395(4)
N2 C7 1.302(4)
N3 C8 1.342(4)
N3 C9 1.424(4)
N4 N5 1.307(4)
N4 C23 1.399(4)
N5 C24 1.310(4)
N6 C25 1.327(4)
N6 C26 1.419(4)
C1 C6 1.376(5)
C1 C2 1.391(5)
C2 C3 1.363(6)
C3 C4 1.370(6)
C4 C5 1.382(6)
C5 C6 1.409(5)
C7 C16 1.474(5)
C7 C8 1.507(5)
C9 C10 1.389(5)
C9 C14 1.405(5)
C10 C11 1.381(5)
C11 C12 1.369(6)
C12 C13 1.372(6)
C13 C14 1.370(5)
C14 C15 1.509(5)
C16 C17 1.500(5)
C18 C19 1.374(5)
C18 C23 1.378(5)
C19 C20 1.374(6)
C20 C21 1.376(7)
C21 C22 1.378(6)
C22 C23 1.400(6)
C24 C33 1.478(5)
C24 C25 1.499(5)
C26 C27 1.400(5)
C26 C31 1.404(5)
C27 C28 1.374(5)
C28 C29 1.382(6)
C29 C30 1.364(6)
C30 C31 1.404(5)
C31 C32 1.484(5)
C33 C34 1.494(6)

loop_
_geom_hbond_atom_site_label_D
_geom_hbond_atom_site_label_H
_geom_hbond_atom_site_label_A
_geom_hbond_distance_DH
_geom_hbond_distance_HA
_geom_hbond_distance_DA
_geom_hbond_angle_DHA
N1 H1A O1 0.86 1.91 2.576(4) 133.3
N3 H3A O2 0.86 1.91 2.648(4) 143.1
N4 H4A O3 0.86 1.89 2.558(4) 133.2
N6 H6A O4 0.86 1.92 2.659(4) 143.6
